data_7000632
loop_
_publ_author_name
'Das, Madhab C.'
'Ghosh, Sujit K.'
'Sa\~nudo, E. Carolina'
'Bharadwaj, Parimal K.'

_publ_section_title
;
 Coordination polymers with pyridine-2,4,6-tricarboxylic acid and
 alkaline-earth/lanthanide/transition metals: synthesis and X-ray
 structures
;
_journal_issue 9
_journal_name_full 'Dalton Transactions'
_journal_page_first 1644
_journal_page_last 1658
_journal_paper_doi 10.1039/b814066a
_journal_year 2009
_chemical_formula_sum 'C16 H22 N2 O21 Sr3'
_chemical_formula_weight 841.22
_chemical_name_systematic
;
?
;
_space_group_IT_number 60
_symmetry_cell_setting orthorhombic
_symmetry_space_group_name_Hall '-P 2n 2ab'
_symmetry_space_group_name_H-M 'P b c n'
_atom_sites_solution_hydrogens geom
_atom_sites_solution_primary direct
_atom_sites_solution_secondary difmap
_audit_creation_method SHELXL-97
_cell_angle_alpha 90.00
_cell_angle_beta 90.00
_cell_angle_gamma 90.00
_cell_formula_units_Z 4
_cell_length_a 16.493(5)
_cell_length_b 6.820(6)
_cell_length_c 22.220(7)
_cell_measurement_temperature 100(1)
_cell_measurement_theta_max 28.3
_cell_measurement_theta_min 2.2
_cell_volume 2499(2)
_computing_cell_refinement 'SAINT 6.45 ( Bruker, 2003)'
_computing_data_collection 'SMART 5.628 (Bruker, 2003)'
_computing_data_reduction 'SAINT 6.45 (Bruker, 2003)'
_computing_molecular_graphics 'Diamond 2.1e'
_computing_structure_refinement 'SHELXL-97 (Sheldrick, 1997)'
_computing_structure_solution SIR-97
_diffrn_ambient_temperature 100(1)
_diffrn_measured_fraction_theta_full 0.995
_diffrn_measured_fraction_theta_max 0.995
_diffrn_measurement_device_type 'Bruker SMART APEX'
_diffrn_measurement_method /w-scans
_diffrn_radiation_monochromator graphite
_diffrn_radiation_source 'fine-focus sealed tube'
_diffrn_radiation_type MoK\a
_diffrn_radiation_wavelength 0.71069
_diffrn_reflns_av_R_equivalents 0.0549
_diffrn_reflns_av_sigmaI/netI 0.0457
_diffrn_reflns_limit_h_max 15
_diffrn_reflns_limit_h_min -21
_diffrn_reflns_limit_k_max 9
_diffrn_reflns_limit_k_min -8
_diffrn_reflns_limit_l_max 29
_diffrn_reflns_limit_l_min -28
_diffrn_reflns_number 15344
_diffrn_reflns_theta_full 28.30
_diffrn_reflns_theta_max 28.30
_diffrn_reflns_theta_min 2.21
_exptl_absorpt_coefficient_mu 6.485
_exptl_absorpt_correction_T_max 0.5632
_exptl_absorpt_correction_T_min 0.4638
_exptl_absorpt_correction_type empirical
_exptl_absorpt_process_details 'SADABS 2.10 (Bruker 2003)'
_exptl_crystal_colour colorless
_exptl_crystal_density_diffrn 2.236
_exptl_crystal_density_method 'not measured'
_exptl_crystal_description 'rectangular parallelopipeds'
_exptl_crystal_F_000 1656
_exptl_crystal_size_max 0.14
_exptl_crystal_size_mid 0.12
_exptl_crystal_size_min 0.10
_refine_diff_density_max 0.656
_refine_diff_density_min -0.465
_refine_diff_density_rms 0.213
_refine_ls_extinction_method none
_refine_ls_goodness_of_fit_ref 1.130
_refine_ls_hydrogen_treatment mixed
_refine_ls_matrix_type full
_refine_ls_number_parameters 223
_refine_ls_number_reflns 3087
_refine_ls_number_restraints 11
_refine_ls_restrained_S_all 1.134
_refine_ls_R_factor_all 0.0634
_refine_ls_R_factor_gt 0.0368
_refine_ls_shift/su_max 0.000
_refine_ls_shift/su_mean 0.000
_refine_ls_structure_factor_coef Fsqd
_refine_ls_weighting_details 'calc w=1/[\s^2^(Fo^2^)+(0.0128P)^2^+5.2780P] where P=(Fo^2^+2Fc^2^)/3'
_refine_ls_weighting_scheme calc
_refine_ls_wR_factor_gt 0.0726
_refine_ls_wR_factor_ref 0.1050
_reflns_number_gt 2302
_reflns_number_total 3087
_reflns_threshold_expression >2sigma(I)
_cod_data_source_file b814066a.txt
_cod_data_source_block complex8
_cod_depositor_comments
;
The following automatic conversions were performed:
'_symmetry_cell_setting' value 'Orthorhombic' changed to 'orthorhombic'
according to '/home/saulius/struct/CIF-dictionaries/cif_core.dic'
dictionary named 'cif_core.dic' version 2.4.1 from 2010-06-29.

Automatic conversion script
Id: cif_fix_enum 1527 2010-12-29 10:47:43Z saulius 
;
_cod_original_sg_symbol_H-M Pbcn
_cod_database_code 7000632

loop_
_symmetry_equiv_pos_as_xyz
'x, y, z'
'-x+1/2, -y+1/2, z+1/2'
'x+1/2, -y+1/2, -z'
'-x, y, -z+1/2'
'-x, -y, -z'
'x-1/2, y-1/2, -z-1/2'
'-x-1/2, y-1/2, z'
'x, -y, z-1/2'

loop_
_atom_site_label
_atom_site_type_symbol
_atom_site_fract_x
_atom_site_fract_y
_atom_site_fract_z
_atom_site_U_iso_or_equiv
_atom_site_adp_type
_atom_site_occupancy
_atom_site_symmetry_multiplicity
_atom_site_calc_flag
_atom_site_refinement_flags
_atom_site_disorder_assembly
_atom_site_disorder_group
Sr1 Sr 0.5000 0.25833(10) 0.2500 0.01703(16) Uani 1 2 d S . .
Sr2 Sr 0.55797(3) 0.45597(8) 0.08694(2) 0.02184(14) Uani 1 1 d D . .
O6 O 0.4784(2) 0.1365(6) 0.13488(15) 0.0232(8) Uani 1 1 d . . .
O1 O 0.3771(2) 0.3321(6) 0.31654(16) 0.0264(9) Uani 1 1 d . . .
O4 O 0.1000(2) 0.0185(6) 0.08977(17) 0.0282(9) Uani 1 1 d . . .
C5 C 0.3364(3) 0.1122(7) 0.1524(2) 0.0166(11) Uani 1 1 d D . .
N1 N 0.3493(3) 0.1762(6) 0.20877(19) 0.0184(9) Uani 1 1 d . . .
OW2 O 0.5925(3) 0.7987(8) 0.1282(3) 0.0471(13) Uani 1 1 d D . .
OW1 O 0.4987(3) 0.2713(6) -0.00723(18) 0.029 Uani 1 1 d D . .
O3 O 0.0508(2) 0.0558(5) 0.18172(17) 0.0249(8) Uani 1 1 d . . .
C4 C 0.2596(3) 0.0767(7) 0.1299(2) 0.0194(11) Uani 1 1 d . . .
H4 H 0.2529 0.0334 0.0906 0.023 Uiso 1 1 calc R . .
O5 O 0.4004(2) 0.0174(7) 0.06154(18) 0.0339(10) Uani 1 1 d . . .
O2 O 0.2479(2) 0.3177(7) 0.34167(17) 0.0404(12) Uani 1 1 d . . .
C1 C 0.2847(3) 0.2092(7) 0.2441(2) 0.0174(11) Uani 1 1 d . . .
C6 C 0.3037(3) 0.2919(8) 0.3060(2) 0.0227(12) Uani 1 1 d . . .
OW3 O 0.6740(4) 0.5896(13) 0.0160(3) 0.038(2) Uani 1 1 d D . .
C3 C 0.1929(3) 0.1063(7) 0.1665(2) 0.0156(11) Uani 1 1 d . . .
C7 C 0.1084(3) 0.0586(8) 0.1448(2) 0.0202(11) Uani 1 1 d . . .
C8 C 0.4109(3) 0.0838(7) 0.1128(2) 0.0185(11) Uani 1 1 d D . .
OW5 O 0.5000 -0.1146(9) 0.2500 0.039(6) Uani 1 2 d SD . .
C2 C 0.2059(3) 0.1763(7) 0.2248(2) 0.0172(11) Uani 1 1 d . . .
H2 H 0.1623 0.2005 0.2503 0.021 Uiso 1 1 calc R . .
OW4 O 0.6576(4) 0.1542(12) 0.0558(3) 0.0373(19) Uani 1 1 d D . .
H2W2 H 0.6402(17) 0.817(11) 0.136(3) 0.06(2) Uiso 1 1 d D . .
H1W2 H 0.567(6) 0.896(11) 0.137(5) 0.04(5) Uiso 1 1 d D . .
H1W1 H 0.531(3) 0.205(9) -0.026(3) 0.06(2) Uiso 1 1 d D . .
H2W1 H 0.467(2) 0.195(5) 0.0076(18) 0.05(4) Uiso 1 1 d D . .
H1W3 H 0.668(12) 0.59(3) -0.0208(14) 0.06(7) Uiso 1 1 d D . .
H2W3 H 0.703(5) 0.492(14) 0.022(7) 0.06(5) Uiso 1 1 d D . .
H2W4 H 0.704(5) 0.18(4) 0.066(10) 0.07(6) Uiso 1 1 d D . .
H1W4 H 0.663(13) 0.09(3) 0.026(6) 0.06(4) Uiso 1 1 d D . .
H2W5 H 0.527(10) -0.16(3) 0.277(6) 0.07(6) Uiso 0.50 1 d PD . .
H1W5 H 0.5000 -0.235(3) 0.2500 0.06(5) Uiso 1 2 d SD . .

loop_
_atom_site_aniso_label
_atom_site_aniso_U_11
_atom_site_aniso_U_22
_atom_site_aniso_U_33
_atom_site_aniso_U_23
_atom_site_aniso_U_13
_atom_site_aniso_U_12
Sr1 0.0104(3) 0.0237(3) 0.0170(3) 0.000 -0.0005(3) 0.000
Sr2 0.0167(2) 0.0309(3) 0.0180(2) 0.0010(2) -0.0015(2) 0.0015(2)
O6 0.0160(19) 0.039(2) 0.0145(18) -0.0092(16) 0.0031(15) 0.0003(16)
O1 0.0122(18) 0.046(2) 0.021(2) -0.0053(18) 0.0006(16) -0.0044(17)
O4 0.020(2) 0.045(3) 0.0195(19) -0.0030(18) -0.0023(17) -0.0034(18)
C5 0.010(2) 0.020(3) 0.020(3) -0.005(2) -0.002(2) -0.002(2)
N1 0.015(2) 0.020(2) 0.020(2) -0.0022(18) 0.0001(18) -0.0006(18)
OW2 0.025(3) 0.050(3) 0.067(4) -0.014(3) -0.003(3) 0.000(2)
OW1 0.027(3) 0.031(3) 0.029(3) 0.001(2) 0.007(2) -0.005(2)
O3 0.0132(18) 0.030(2) 0.032(2) -0.0030(18) 0.0005(16) -0.0019(16)
C4 0.019(3) 0.020(3) 0.019(3) 0.004(2) -0.002(2) -0.002(2)
O5 0.024(2) 0.053(3) 0.024(2) -0.014(2) 0.0058(18) -0.002(2)
O2 0.020(2) 0.077(3) 0.024(2) -0.016(2) 0.0087(19) -0.005(2)
C1 0.013(2) 0.020(3) 0.020(3) 0.002(2) 0.000(2) -0.0003(19)
C6 0.017(3) 0.028(3) 0.023(3) -0.007(2) -0.002(2) 0.000(2)
OW3 0.057(3) 0.028(7) 0.030(4) 0.002(4) 0.014(3) -0.004(4)
C3 0.014(2) 0.012(2) 0.022(3) 0.004(2) -0.001(2) 0.000(2)
C7 0.011(2) 0.025(3) 0.024(3) 0.007(2) -0.003(2) -0.002(2)
C8 0.016(3) 0.019(3) 0.021(3) -0.002(2) 0.000(2) -0.003(2)
OW5 0.053(5) 0.029(3) 0.038(4) 0.004(2) -0.011(2) 0.002(2)
C2 0.016(3) 0.020(3) 0.016(2) 0.002(2) 0.001(2) -0.004(2)
OW4 0.051(4) 0.025(5) 0.040(4) -0.008(4) 0.003(3) 0.004(4)

loop_
_atom_type_symbol
_atom_type_description
_atom_type_scat_dispersion_real
_atom_type_scat_dispersion_imag
_atom_type_scat_source
C C 0.0033 0.0016 'International Tables Vol C Tables 4.2.6.8 and 6.1.1.4'
H H 0.0000 0.0000 'International Tables Vol C Tables 4.2.6.8 and 6.1.1.4'
N N 0.0061 0.0033 'International Tables Vol C Tables 4.2.6.8 and 6.1.1.4'
O O 0.0106 0.0060 'International Tables Vol C Tables 4.2.6.8 and 6.1.1.4'
Sr Sr -1.5307 3.2498 'International Tables Vol C Tables 4.2.6.8 and 6.1.1.4'

loop_
_geom_angle_atom_site_label_1
_geom_angle_atom_site_label_2
_geom_angle_atom_site_label_3
_geom_angle
_geom_angle_site_symmetry_1
_geom_angle_site_symmetry_3
_geom_angle_publ_flag
OW5 Sr1 O1 101.34(9) . 4_655 ?
OW5 Sr1 O1 101.34(9) . . ?
O1 Sr1 O1 157.32(18) 4_655 . ?
OW5 Sr1 O3 139.49(8) . 6_666 ?
O1 Sr1 O3 86.00(12) 4_655 6_666 ?
O1 Sr1 O3 76.75(12) . 6_666 ?
OW5 Sr1 O3 139.49(8) . 7_665 ?
O1 Sr1 O3 76.75(12) 4_655 7_665 ?
O1 Sr1 O3 86.00(12) . 7_665 ?
O3 Sr1 O3 81.03(17) 6_666 7_665 ?
OW5 Sr1 N1 78.07(9) . 4_655 ?
O1 Sr1 N1 60.59(12) 4_655 4_655 ?
O1 Sr1 N1 124.92(12) . 4_655 ?
O3 Sr1 N1 71.12(12) 6_666 4_655 ?
O3 Sr1 N1 129.64(12) 7_665 4_655 ?
OW5 Sr1 N1 78.07(9) . . ?
O1 Sr1 N1 124.92(12) 4_655 . ?
O1 Sr1 N1 60.59(12) . . ?
O3 Sr1 N1 129.64(12) 6_666 . ?
O3 Sr1 N1 71.12(12) 7_665 . ?
N1 Sr1 N1 156.14(18) 4_655 . ?
OW5 Sr1 O6 72.17(9) . . ?
O1 Sr1 O6 67.62(11) 4_655 . ?
O1 Sr1 O6 120.08(11) . . ?
O3 Sr1 O6 144.11(12) 6_666 . ?
O3 Sr1 O6 69.85(12) 7_665 . ?
N1 Sr1 O6 112.09(12) 4_655 . ?
N1 Sr1 O6 59.83(12) . . ?
OW5 Sr1 O6 72.17(9) . 4_655 ?
O1 Sr1 O6 120.08(11) 4_655 4_655 ?
O1 Sr1 O6 67.62(11) . 4_655 ?
O3 Sr1 O6 69.85(12) 6_666 4_655 ?
O3 Sr1 O6 144.11(12) 7_665 4_655 ?
N1 Sr1 O6 59.83(12) 4_655 4_655 ?
N1 Sr1 O6 112.09(12) . 4_655 ?
O6 Sr1 O6 144.34(17) . 4_655 ?
OW5 Sr1 Sr2 109.784(19) . 4_655 ?
O1 Sr1 Sr2 130.49(9) 4_655 4_655 ?
O1 Sr1 Sr2 38.52(8) . 4_655 ?
O3 Sr1 Sr2 45.64(8) 6_666 4_655 ?
O3 Sr1 Sr2 100.64(9) 7_665 4_655 ?
N1 Sr1 Sr2 89.00(9) 4_655 4_655 ?
N1 Sr1 Sr2 99.05(9) . 4_655 ?
O6 Sr1 Sr2 158.44(7) . 4_655 ?
O6 Sr1 Sr2 43.72(9) 4_655 4_655 ?
OW5 Sr1 Sr2 109.784(19) . . ?
O1 Sr1 Sr2 38.52(8) 4_655 . ?
O1 Sr1 Sr2 130.49(9) . . ?
O3 Sr1 Sr2 100.64(9) 6_666 . ?
O3 Sr1 Sr2 45.64(8) 7_665 . ?
N1 Sr1 Sr2 99.05(9) 4_655 . ?
N1 Sr1 Sr2 89.00(9) . . ?
O6 Sr1 Sr2 43.72(9) . . ?
O6 Sr1 Sr2 158.44(7) 4_655 . ?
Sr2 Sr1 Sr2 140.43(4) 4_655 . ?
OW5 Sr1 H2W5 15(2) . . ?
O1 Sr1 H2W5 101(4) 4_655 . ?
O1 Sr1 H2W5 101(4) . . ?
O3 Sr1 H2W5 125(2) 6_666 . ?
O3 Sr1 H2W5 154(3) 7_665 . ?
N1 Sr1 H2W5 66(3) 4_655 . ?
N1 Sr1 H2W5 90(3) . . ?
O6 Sr1 H2W5 85(3) . . ?
O6 Sr1 H2W5 59(3) 4_655 . ?
Sr2 Sr1 H2W5 100(3) 4_655 . ?
Sr2 Sr1 H2W5 119(3) . . ?
O1 Sr2 OW2 84.73(16) 4_655 . ?
O1 Sr2 OW1 131.96(14) 4_655 . ?
OW2 Sr2 OW1 143.14(16) . . ?
O1 Sr2 OW3 108.24(18) 4_655 . ?
OW2 Sr2 OW3 74.9(2) . . ?
OW1 Sr2 OW3 87.69(18) . . ?
O1 Sr2 O4 116.69(11) 4_655 7_665 ?
OW2 Sr2 O4 93.61(15) . 7_665 ?
OW1 Sr2 O4 74.32(13) . 7_665 ?
OW3 Sr2 O4 132.3(2) . 7_665 ?
O1 Sr2 OW4 73.10(18) 4_655 . ?
OW2 Sr2 OW4 130.0(2) . . ?
OW1 Sr2 OW4 70.1(2) . . ?
OW3 Sr2 OW4 70.8(3) . . ?
O4 Sr2 OW4 136.3(2) 7_665 . ?
O1 Sr2 OW1 156.50(13) 4_655 5_665 ?
OW2 Sr2 OW1 71.85(16) . 5_665 ?
OW1 Sr2 OW1 71.53(15) . 5_665 ?
OW3 Sr2 OW1 68.1(2) . 5_665 ?
O4 Sr2 OW1 64.41(13) 7_665 5_665 ?
OW4 Sr2 OW1 123.77(18) . 5_665 ?
O1 Sr2 O6 67.16(12) 4_655 . ?
OW2 Sr2 O6 133.23(15) . . ?
OW1 Sr2 O6 75.66(12) . . ?
OW3 Sr2 O6 148.0(2) . . ?
O4 Sr2 O6 69.45(12) 7_665 . ?
OW4 Sr2 O6 77.77(19) . . ?
OW1 Sr2 O6 128.71(12) 5_665 . ?
O1 Sr2 O3 73.80(11) 4_655 7_665 ?
OW2 Sr2 O3 70.06(15) . 7_665 ?
OW1 Sr2 O3 117.93(13) . 7_665 ?
OW3 Sr2 O3 144.6(2) . 7_665 ?
O4 Sr2 O3 47.35(11) 7_665 7_665 ?
OW4 Sr2 O3 138.47(17) . 7_665 ?
OW1 Sr2 O3 95.80(12) 5_665 7_665 ?
O6 Sr2 O3 66.64(11) . 7_665 ?
O1 Sr2 C7 95.62(13) 4_655 7_665 ?
OW2 Sr2 C7 80.99(16) . 7_665 ?
OW1 Sr2 C7 96.23(14) . 7_665 ?
OW3 Sr2 C7 143.9(2) . 7_665 ?
O4 Sr2 C7 23.54(12) 7_665 7_665 ?
OW4 Sr2 C7 143.9(2) . 7_665 ?
OW1 Sr2 C7 79.20(13) 5_665 7_665 ?
O6 Sr2 C7 66.32(13) . 7_665 ?
O3 Sr2 C7 23.82(12) 7_665 7_665 ?
O1 Sr2 Sr1 38.82(8) 4_655 . ?
OW2 Sr2 Sr1 92.08(14) . . ?
OW1 Sr2 Sr1 118.20(9) . . ?
OW3 Sr2 Sr1 146.48(16) . . ?
O4 Sr2 Sr1 78.23(8) 7_665 . ?
OW4 Sr2 Sr1 96.92(15) . . ?
OW1 Sr2 Sr1 137.54(9) 5_665 . ?
O6 Sr2 Sr1 42.84(7) . . ?
O3 Sr2 Sr1 42.02(8) 7_665 . ?
C7 Sr2 Sr1 59.23(10) 7_665 . ?
O1 Sr2 Sr2 168.52(10) 4_655 5_665 ?
OW2 Sr2 Sr2 106.74(13) . 5_665 ?
OW1 Sr2 Sr2 36.56(9) . 5_665 ?
OW3 Sr2 Sr2 74.99(16) . 5_665 ?
O4 Sr2 Sr2 64.24(8) 7_665 5_665 ?
OW4 Sr2 Sr2 98.26(16) . 5_665 ?
OW1 Sr2 Sr2 34.98(9) 5_665 5_665 ?
O6 Sr2 Sr2 104.06(8) . 5_665 ?
O3 Sr2 Sr2 110.27(8) 7_665 5_665 ?
C7 Sr2 Sr2 87.02(10) 7_665 5_665 ?
Sr1 Sr2 Sr2 138.49(2) . 5_665 ?
O1 Sr2 H2W1 121.5(7) 4_655 . ?
OW2 Sr2 H2W1 151.9(8) . . ?
OW1 Sr2 H2W1 15.6(5) . . ?
OW3 Sr2 H2W1 102.8(6) . . ?
O4 Sr2 H2W1 66.9(8) 7_665 . ?
OW4 Sr2 H2W1 72.2(9) . . ?
OW1 Sr2 H2W1 81.3(8) 5_665 . ?
O6 Sr2 H2W1 60.5(6) . . ?
O3 Sr2 H2W1 105.6(7) 7_665 . ?
C7 Sr2 H2W1 86.3(8) 7_665 . ?
Sr1 Sr2 H2W1 102.7(5) . . ?
Sr2 Sr2 H2W1 47.4(7) 5_665 . ?
O1 Sr2 H2W3 96(3) 4_655 . ?
OW2 Sr2 H2W3 85(3) . . ?
OW1 Sr2 H2W3 87(4) . . ?
OW3 Sr2 H2W3 17(2) . . ?
O4 Sr2 H2W3 147(3) 7_665 . ?
OW4 Sr2 H2W3 54.6(16) . . ?
OW1 Sr2 H2W3 84.2(15) 5_665 . ?
O6 Sr2 H2W3 132.4(16) . . ?
O3 Sr2 H2W3 154(4) 7_665 . ?
C7 Sr2 H2W3 161.0(8) 7_665 . ?
Sr1 Sr2 H2W3 135(3) . . ?
Sr2 Sr2 H2W3 85(3) 5_665 . ?
H2W1 Sr2 H2W3 100(4) . . ?
C8 O6 Sr1 124.5(3) . . ?
C8 O6 Sr2 119.5(3) . . ?
Sr1 O6 Sr2 93.44(12) . . ?
C6 O1 Sr2 129.2(3) . 4_655 ?
C6 O1 Sr1 127.5(3) . . ?
Sr2 O1 Sr1 102.66(13) 4_655 . ?
C7 O4 Sr2 99.6(3) . 7_655 ?
N1 C5 C4 122.6(5) . . ?
N1 C5 C8 116.9(4) . . ?
C4 C5 C8 120.5(4) . . ?
C5 N1 C1 118.3(4) . . ?
C5 N1 Sr1 121.8(3) . . ?
C1 N1 Sr1 119.8(3) . . ?
Sr2 OW2 H2W2 115(5) . . ?
Sr2 OW2 H1W2 135(9) . . ?
H2W2 OW2 H1W2 109(9) . . ?
Sr2 OW1 Sr2 108.47(15) . 5_665 ?
Sr2 OW1 H1W1 116(5) . . ?
Sr2 OW1 H1W1 105(5) 5_665 . ?
Sr2 OW1 H2W1 103(3) . . ?
Sr2 OW1 H2W1 119(3) 5_665 . ?
H1W1 OW1 H2W1 106(6) . . ?
C7 O3 Sr1 128.4(3) . 6_556 ?
C7 O3 Sr2 89.8(3) . 7_655 ?
Sr1 O3 Sr2 92.34(11) 6_556 7_655 ?
C3 C4 C5 119.4(5) . . ?
C3 C4 H4 120.3 . . ?
C5 C4 H4 120.3 . . ?
N1 C1 C2 122.4(5) . . ?
N1 C1 C6 115.3(4) . . ?
C2 C1 C6 122.2(5) . . ?
O2 C6 O1 124.6(5) . . ?
O2 C6 C1 118.9(5) . . ?
O1 C6 C1 116.5(5) . . ?
Sr2 OW3 H1W3 120(10) . . ?
Sr2 OW3 H2W3 93(8) . . ?
H1W3 OW3 H2W3 102(10) . . ?
C4 C3 C2 118.2(5) . . ?
C4 C3 C7 121.0(5) . . ?
C2 C3 C7 120.8(5) . . ?
O3 C7 O4 123.2(5) . . ?
O3 C7 C3 119.5(5) . . ?
O4 C7 C3 117.3(5) . . ?
O3 C7 Sr2 66.4(3) . 7_655 ?
O4 C7 Sr2 56.8(3) . 7_655 ?
C3 C7 Sr2 174.2(4) . 7_655 ?
O5 C8 O6 125.5(5) . . ?
O5 C8 C5 117.8(5) . . ?
O6 C8 C5 116.6(4) . . ?
Sr1 OW5 H2W5 113(10) . . ?
Sr1 OW5 H1W5 180.000(5) . . ?
H2W5 OW5 H1W5 67(10) . . ?
C1 C2 C3 119.0(5) . . ?
C1 C2 H2 120.5 . . ?
C3 C2 H2 120.5 . . ?
Sr2 OW4 H2W4 109(10) . . ?
Sr2 OW4 H1W4 134(10) . . ?
H2W4 OW4 H1W4 104.00 . . ?

loop_
_geom_bond_atom_site_label_1
_geom_bond_atom_site_label_2
_geom_bond_distance
_geom_bond_site_symmetry_2
_geom_bond_publ_flag
Sr1 OW5 2.544(7) . ?
Sr1 O1 2.559(4) 4_655 ?
Sr1 O1 2.559(4) . ?
Sr1 O3 2.668(4) 6_666 ?
Sr1 O3 2.668(4) 7_665 ?
Sr1 N1 2.708(4) 4_655 ?
Sr1 N1 2.708(4) . ?
Sr1 O6 2.713(3) . ?
Sr1 O6 2.713(3) 4_655 ?
Sr1 Sr2 3.982(3) 4_655 ?
Sr1 H2W5 2.96(16) . ?
Sr2 O1 2.542(4) 4_655 ?
Sr2 OW2 2.575(5) . ?
Sr2 OW1 2.630(4) . ?
Sr2 OW3 2.641(6) . ?
Sr2 O4 2.641(4) 7_665 ?
Sr2 OW4 2.723(7) . ?
Sr2 OW1 2.733(4) 5_665 ?
Sr2 O6 2.757(4) . ?
Sr2 O3 2.849(4) 7_665 ?
Sr2 C7 3.110(5) 7_665 ?
Sr2 Sr2 4.353(3) 5_665 ?
Sr2 H2W1 2.92(4) . ?
Sr2 H2W3 2.80(10) . ?
O6 C8 1.269(6) . ?
O1 C6 1.263(6) . ?
O1 Sr2 2.542(4) 4_655 ?
O4 C7 1.260(6) . ?
O4 Sr2 2.641(4) 7_655 ?
C5 N1 1.342(6) . ?
C5 C4 1.383(7) . ?
C5 C8 1.524(6) . ?
N1 C1 1.341(6) . ?
OW2 H2W2 0.82(2) . ?
OW2 H1W2 0.81(9) . ?
OW1 Sr2 2.733(4) 5_665 ?
OW1 H1W1 0.81(6) . ?
OW1 H2W1 0.805(19) . ?
O3 C7 1.256(6) . ?
O3 Sr1 2.668(4) 6_556 ?
O3 Sr2 2.849(4) 7_655 ?
C4 C3 1.383(7) . ?
C4 H4 0.9300 . ?
O5 C8 1.238(6) . ?
O2 C6 1.228(6) . ?
C1 C2 1.387(7) . ?
C1 C6 1.520(7) . ?
OW3 H1W3 0.82(2) . ?
OW3 H2W3 0.83(10) . ?
C3 C2 1.396(7) . ?
C3 C7 1.510(7) . ?
C7 Sr2 3.110(5) 7_655 ?
OW5 H2W5 0.82(2) . ?
OW5 H1W5 0.82(2) . ?
C2 H2 0.9300 . ?
OW4 H2W4 0.82(15) . ?
OW4 H1W4 0.80(15) . ?

loop_
_geom_torsion_atom_site_label_1
_geom_torsion_atom_site_label_2
_geom_torsion_atom_site_label_3
_geom_torsion_atom_site_label_4
_geom_torsion
_geom_torsion_site_symmetry_1
_geom_torsion_site_symmetry_2
_geom_torsion_site_symmetry_3
_geom_torsion_site_symmetry_4
_geom_torsion_publ_flag
OW5 Sr1 Sr2 O1 -83.32(15) . . . 4_655 ?
O1 Sr1 Sr2 O1 151.1(2) . . . 4_655 ?
O3 Sr1 Sr2 O1 69.51(17) 6_666 . . 4_655 ?
O3 Sr1 Sr2 O1 135.57(18) 7_665 . . 4_655 ?
N1 Sr1 Sr2 O1 -2.82(17) 4_655 . . 4_655 ?
N1 Sr1 Sr2 O1 -160.26(17) . . . 4_655 ?
O6 Sr1 Sr2 O1 -115.42(19) . . . 4_655 ?
O6 Sr1 Sr2 O1 8.1(3) 4_655 . . 4_655 ?
Sr2 Sr1 Sr2 O1 96.68(15) 4_655 . . 4_655 ?
OW5 Sr1 Sr2 OW2 -162.26(12) . . . . ?
O1 Sr1 Sr2 OW2 -78.94(19) 4_655 . . . ?
O1 Sr1 Sr2 OW2 72.16(16) . . . . ?
O3 Sr1 Sr2 OW2 -9.43(14) 6_666 . . . ?
O3 Sr1 Sr2 OW2 56.63(16) 7_665 . . . ?
N1 Sr1 Sr2 OW2 -81.76(15) 4_655 . . . ?
N1 Sr1 Sr2 OW2 120.80(15) . . . . ?
O6 Sr1 Sr2 OW2 165.63(16) . . . . ?
O6 Sr1 Sr2 OW2 -70.8(3) 4_655 . . . ?
Sr2 Sr1 Sr2 OW2 17.74(12) 4_655 . . . ?
OW5 Sr1 Sr2 OW1 39.64(12) . . . . ?
O1 Sr1 Sr2 OW1 122.95(19) 4_655 . . . ?
O1 Sr1 Sr2 OW1 -85.95(16) . . . . ?
O3 Sr1 Sr2 OW1 -167.54(14) 6_666 . . . ?
O3 Sr1 Sr2 OW1 -101.47(16) 7_665 . . . ?
N1 Sr1 Sr2 OW1 120.13(15) 4_655 . . . ?
N1 Sr1 Sr2 OW1 -37.30(14) . . . . ?
O6 Sr1 Sr2 OW1 7.53(16) . . . . ?
O6 Sr1 Sr2 OW1 131.1(3) 4_655 . . . ?
Sr2 Sr1 Sr2 OW1 -140.36(12) 4_655 . . . ?
OW5 Sr1 Sr2 OW3 -97.0(4) . . . . ?
O1 Sr1 Sr2 OW3 -13.6(4) 4_655 . . . ?
O1 Sr1 Sr2 OW3 137.5(4) . . . . ?
O3 Sr1 Sr2 OW3 55.9(4) 6_666 . . . ?
O3 Sr1 Sr2 OW3 121.9(4) 7_665 . . . ?
N1 Sr1 Sr2 OW3 -16.5(4) 4_655 . . . ?
N1 Sr1 Sr2 OW3 -173.9(4) . . . . ?
O6 Sr1 Sr2 OW3 -129.1(4) . . . . ?
O6 Sr1 Sr2 OW3 -5.5(4) 4_655 . . . ?
Sr2 Sr1 Sr2 OW3 83.0(4) 4_655 . . . ?
OW5 Sr1 Sr2 O4 104.49(9) . . . 7_665 ?
O1 Sr1 Sr2 O4 -172.20(17) 4_655 . . 7_665 ?
O1 Sr1 Sr2 O4 -21.10(15) . . . 7_665 ?
O3 Sr1 Sr2 O4 -102.69(12) 6_666 . . 7_665 ?
O3 Sr1 Sr2 O4 -36.62(14) 7_665 . . 7_665 ?
N1 Sr1 Sr2 O4 -175.02(13) 4_655 . . 7_665 ?
N1 Sr1 Sr2 O4 27.55(13) . . . 7_665 ?
O6 Sr1 Sr2 O4 72.38(15) . . . 7_665 ?
O6 Sr1 Sr2 O4 -164.1(3) 4_655 . . 7_665 ?
Sr2 Sr1 Sr2 O4 -75.51(9) 4_655 . . 7_665 ?
OW5 Sr1 Sr2 OW4 -31.49(19) . . . . ?
O1 Sr1 Sr2 OW4 51.8(2) 4_655 . . . ?
O1 Sr1 Sr2 OW4 -157.1(2) . . . . ?
O3 Sr1 Sr2 OW4 121.3(2) 6_666 . . . ?
O3 Sr1 Sr2 OW4 -172.6(2) 7_665 . . . ?
N1 Sr1 Sr2 OW4 49.0(2) 4_655 . . . ?
N1 Sr1 Sr2 OW4 -108.4(2) . . . . ?
O6 Sr1 Sr2 OW4 -63.6(2) . . . . ?
O6 Sr1 Sr2 OW4 59.9(3) 4_655 . . . ?
Sr2 Sr1 Sr2 OW4 148.51(19) 4_655 . . . ?
OW5 Sr1 Sr2 OW1 132.70(13) . . . 5_665 ?
O1 Sr1 Sr2 OW1 -144.0(2) 4_655 . . 5_665 ?
O1 Sr1 Sr2 OW1 7.12(18) . . . 5_665 ?
O3 Sr1 Sr2 OW1 -74.47(16) 6_666 . . 5_665 ?
O3 Sr1 Sr2 OW1 -8.41(17) 7_665 . . 5_665 ?
N1 Sr1 Sr2 OW1 -146.80(16) 4_655 . . 5_665 ?
N1 Sr1 Sr2 OW1 55.76(16) . . . 5_665 ?
O6 Sr1 Sr2 OW1 100.60(18) . . . 5_665 ?
O6 Sr1 Sr2 OW1 -135.9(3) 4_655 . . 5_665 ?
Sr2 Sr1 Sr2 OW1 -47.30(13) 4_655 . . 5_665 ?
OW5 Sr1 Sr2 O6 32.11(11) . . . . ?
O1 Sr1 Sr2 O6 115.42(19) 4_655 . . . ?
O1 Sr1 Sr2 O6 -93.48(16) . . . . ?
O3 Sr1 Sr2 O6 -175.07(14) 6_666 . . . ?
O3 Sr1 Sr2 O6 -109.00(16) 7_665 . . . ?
N1 Sr1 Sr2 O6 112.60(15) 4_655 . . . ?
N1 Sr1 Sr2 O6 -44.83(14) . . . . ?
O6 Sr1 Sr2 O6 123.5(3) 4_655 . . . ?
Sr2 Sr1 Sr2 O6 -147.89(11) 4_655 . . . ?
OW5 Sr1 Sr2 O3 141.11(11) . . . 7_665 ?
O1 Sr1 Sr2 O3 -135.57(18) 4_655 . . 7_665 ?
O1 Sr1 Sr2 O3 15.53(16) . . . 7_665 ?
O3 Sr1 Sr2 O3 -66.06(19) 6_666 . . 7_665 ?
N1 Sr1 Sr2 O3 -138.40(15) 4_655 . . 7_665 ?
N1 Sr1 Sr2 O3 64.17(14) . . . 7_665 ?
O6 Sr1 Sr2 O3 109.00(16) . . . 7_665 ?
O6 Sr1 Sr2 O3 -127.5(3) 4_655 . . 7_665 ?
Sr2 Sr1 Sr2 O3 -38.89(11) 4_655 . . 7_665 ?
OW5 Sr1 Sr2 C7 119.51(12) . . . 7_665 ?
O1 Sr1 Sr2 C7 -157.17(19) 4_655 . . 7_665 ?
O1 Sr1 Sr2 C7 -6.07(16) . . . 7_665 ?
O3 Sr1 Sr2 C7 -87.66(15) 6_666 . . 7_665 ?
O3 Sr1 Sr2 C7 -21.60(16) 7_665 . . 7_665 ?
N1 Sr1 Sr2 C7 -160.00(15) 4_655 . . 7_665 ?
N1 Sr1 Sr2 C7 42.57(15) . . . 7_665 ?
O6 Sr1 Sr2 C7 87.40(17) . . . 7_665 ?
O6 Sr1 Sr2 C7 -149.1(3) 4_655 . . 7_665 ?
Sr2 Sr1 Sr2 C7 -60.49(12) 4_655 . . 7_665 ?
OW5 Sr1 Sr2 Sr2 79.33(3) . . . 5_665 ?
O1 Sr1 Sr2 Sr2 162.65(15) 4_655 . . 5_665 ?
O1 Sr1 Sr2 Sr2 -46.25(12) . . . 5_665 ?
O3 Sr1 Sr2 Sr2 -127.84(8) 6_666 . . 5_665 ?
O3 Sr1 Sr2 Sr2 -61.78(12) 7_665 . . 5_665 ?
N1 Sr1 Sr2 Sr2 159.82(10) 4_655 . . 5_665 ?
N1 Sr1 Sr2 Sr2 2.39(10) . . . 5_665 ?
O6 Sr1 Sr2 Sr2 47.22(12) . . . 5_665 ?
O6 Sr1 Sr2 Sr2 170.8(2) 4_655 . . 5_665 ?
Sr2 Sr1 Sr2 Sr2 -100.67(3) 4_655 . . 5_665 ?
OW5 Sr1 O6 C8 81.9(4) . . . . ?
O1 Sr1 O6 C8 -167.2(4) 4_655 . . . ?
O1 Sr1 O6 C8 -11.1(4) . . . . ?
O3 Sr1 O6 C8 -121.5(4) 6_666 . . . ?
O3 Sr1 O6 C8 -83.7(4) 7_665 . . . ?
N1 Sr1 O6 C8 150.5(4) 4_655 . . . ?
N1 Sr1 O6 C8 -4.4(4) . . . . ?
O6 Sr1 O6 C8 81.9(4) 4_655 . . . ?
Sr2 Sr1 O6 C8 -16.9(6) 4_655 . . . ?
Sr2 Sr1 O6 C8 -129.8(4) . . . . ?
OW5 Sr1 O6 Sr2 -148.31(10) . . . . ?
O1 Sr1 O6 Sr2 -37.46(11) 4_655 . . . ?
O1 Sr1 O6 Sr2 118.69(13) . . . . ?
O3 Sr1 O6 Sr2 8.3(2) 6_666 . . . ?
O3 Sr1 O6 Sr2 46.06(11) 7_665 . . . ?
N1 Sr1 O6 Sr2 -79.71(14) 4_655 . . . ?
N1 Sr1 O6 Sr2 125.37(16) . . . . ?
O6 Sr1 O6 Sr2 -148.31(10) 4_655 . . . ?
Sr2 Sr1 O6 Sr2 112.9(2) 4_655 . . . ?
O1 Sr2 O6 C8 171.2(4) 4_655 . . . ?
OW2 Sr2 O6 C8 113.4(4) . . . . ?
OW1 Sr2 O6 C8 -39.9(3) . . . . ?
OW3 Sr2 O6 C8 -100.7(5) . . . . ?
O4 Sr2 O6 C8 38.5(3) 7_665 . . . ?
OW4 Sr2 O6 C8 -112.2(4) . . . . ?
OW1 Sr2 O6 C8 11.5(4) 5_665 . . . ?
O3 Sr2 O6 C8 89.7(4) 7_665 . . . ?
C7 Sr2 O6 C8 63.7(3) 7_665 . . . ?
Sr1 Sr2 O6 C8 133.3(4) . . . . ?
Sr2 Sr2 O6 C8 -16.6(4) 5_665 . . . ?
O1 Sr2 O6 Sr1 37.91(11) 4_655 . . . ?
OW2 Sr2 O6 Sr1 -19.9(2) . . . . ?
OW1 Sr2 O6 Sr1 -173.15(14) . . . . ?
OW3 Sr2 O6 Sr1 126.0(3) . . . . ?
O4 Sr2 O6 Sr1 -94.81(12) 7_665 . . . ?
OW4 Sr2 O6 Sr1 114.52(19) . . . . ?
OW1 Sr2 O6 Sr1 -121.75(14) 5_665 . . . ?
O3 Sr2 O6 Sr1 -43.59(10) 7_665 . . . ?
C7 Sr2 O6 Sr1 -69.59(13) 7_665 . . . ?
Sr2 Sr2 O6 Sr1 -149.90(7) 5_665 . . . ?
OW5 Sr1 O1 C6 -64.3(5) . . . . ?
O1 Sr1 O1 C6 115.7(5) 4_655 . . . ?
O3 Sr1 O1 C6 157.1(5) 6_666 . . . ?
O3 Sr1 O1 C6 75.4(5) 7_665 . . . ?
N1 Sr1 O1 C6 -147.6(4) 4_655 . . . ?
N1 Sr1 O1 C6 4.9(4) . . . . ?
O6 Sr1 O1 C6 11.5(5) . . . . ?
O6 Sr1 O1 C6 -129.5(5) 4_655 . . . ?
Sr2 Sr1 O1 C6 -171.9(5) 4_655 . . . ?
Sr2 Sr1 O1 C6 64.4(5) . . . . ?
OW5 Sr1 O1 Sr2 107.60(11) . . . 4_655 ?
O1 Sr1 O1 Sr2 -72.40(11) 4_655 . . 4_655 ?
O3 Sr1 O1 Sr2 -30.94(13) 6_666 . . 4_655 ?
O3 Sr1 O1 Sr2 -112.65(15) 7_665 . . 4_655 ?
N1 Sr1 O1 Sr2 24.3(2) 4_655 . . 4_655 ?
N1 Sr1 O1 Sr2 176.8(2) . . . 4_655 ?
O6 Sr1 O1 Sr2 -176.57(12) . . . 4_655 ?
O6 Sr1 O1 Sr2 42.46(13) 4_655 . . 4_655 ?
Sr2 Sr1 O1 Sr2 -123.71(10) . . . 4_655 ?
C4 C5 N1 C1 -0.9(7) . . . . ?
C8 C5 N1 C1 177.7(4) . . . . ?
C4 C5 N1 Sr1 -177.5(4) . . . . ?
C8 C5 N1 Sr1 1.1(6) . . . . ?
OW5 Sr1 N1 C5 -74.9(4) . . . . ?
O1 Sr1 N1 C5 20.7(4) 4_655 . . . ?
O1 Sr1 N1 C5 174.6(4) . . . . ?
O3 Sr1 N1 C5 138.6(4) 6_666 . . . ?
O3 Sr1 N1 C5 78.4(4) 7_665 . . . ?
N1 Sr1 N1 C5 -74.9(4) 4_655 . . . ?
O6 Sr1 N1 C5 1.2(4) . . . . ?
O6 Sr1 N1 C5 -139.9(4) 4_655 . . . ?
Sr2 Sr1 N1 C5 176.6(4) 4_655 . . . ?
Sr2 Sr1 N1 C5 35.5(4) . . . . ?
OW5 Sr1 N1 C1 108.6(4) . . . . ?
O1 Sr1 N1 C1 -155.8(3) 4_655 . . . ?
O1 Sr1 N1 C1 -1.9(3) . . . . ?
O3 Sr1 N1 C1 -38.0(4) 6_666 . . . ?
O3 Sr1 N1 C1 -98.1(4) 7_665 . . . ?
N1 Sr1 N1 C1 108.6(4) 4_655 . . . ?
O6 Sr1 N1 C1 -175.3(4) . . . . ?
O6 Sr1 N1 C1 43.6(4) 4_655 . . . ?
Sr2 Sr1 N1 C1 0.1(4) 4_655 . . . ?
Sr2 Sr1 N1 C1 -141.0(4) . . . . ?
O1 Sr2 OW1 Sr2 179.74(12) 4_655 . . 5_665 ?
OW2 Sr2 OW1 Sr2 -6.9(3) . . . 5_665 ?
OW3 Sr2 OW1 Sr2 -67.6(2) . . . 5_665 ?
O4 Sr2 OW1 Sr2 67.72(15) 7_665 . . 5_665 ?
OW4 Sr2 OW1 Sr2 -138.1(2) . . . 5_665 ?
OW1 Sr2 OW1 Sr2 0.0 5_665 . . 5_665 ?
O6 Sr2 OW1 Sr2 139.99(17) . . . 5_665 ?
O3 Sr2 OW1 Sr2 86.76(16) 7_665 . . 5_665 ?
C7 Sr2 OW1 Sr2 76.40(16) 7_665 . . 5_665 ?
Sr1 Sr2 OW1 Sr2 134.71(10) . . . 5_665 ?
N1 C5 C4 C3 -0.5(8) . . . . ?
C8 C5 C4 C3 -179.1(4) . . . . ?
C5 N1 C1 C2 1.2(7) . . . . ?
Sr1 N1 C1 C2 177.8(4) . . . . ?
C5 N1 C1 C6 -176.8(4) . . . . ?
Sr1 N1 C1 C6 -0.2(6) . . . . ?
Sr2 O1 C6 O2 4.4(9) 4_655 . . . ?
Sr1 O1 C6 O2 174.2(4) . . . . ?
Sr2 O1 C6 C1 -176.7(3) 4_655 . . . ?
Sr1 O1 C6 C1 -6.8(7) . . . . ?
N1 C1 C6 O2 -176.8(5) . . . . ?
C2 C1 C6 O2 5.2(8) . . . . ?
N1 C1 C6 O1 4.2(7) . . . . ?
C2 C1 C6 O1 -173.8(5) . . . . ?
C5 C4 C3 C2 1.6(7) . . . . ?
C5 C4 C3 C7 -176.6(5) . . . . ?
Sr1 O3 C7 O4 91.0(6) 6_556 . . . ?
Sr2 O3 C7 O4 -1.8(5) 7_655 . . . ?
Sr1 O3 C7 C3 -87.1(5) 6_556 . . . ?
Sr2 O3 C7 C3 -180.0(4) 7_655 . . . ?
Sr1 O3 C7 Sr2 92.8(3) 6_556 . . 7_655 ?
Sr2 O4 C7 O3 2.0(6) 7_655 . . . ?
Sr2 O4 C7 C3 -179.8(4) 7_655 . . . ?
C4 C3 C7 O3 168.3(5) . . . . ?
C2 C3 C7 O3 -9.9(7) . . . . ?
C4 C3 C7 O4 -10.0(7) . . . . ?
C2 C3 C7 O4 171.8(5) . . . . ?
Sr1 O6 C8 O5 -175.7(4) . . . . ?
Sr2 O6 C8 O5 66.1(6) . . . . ?
Sr1 O6 C8 C5 6.6(6) . . . . ?
Sr2 O6 C8 C5 -111.5(4) . . . . ?
N1 C5 C8 O5 177.2(5) . . . . ?
C4 C5 C8 O5 -4.2(7) . . . . ?
N1 C5 C8 O6 -5.0(7) . . . . ?
C4 C5 C8 O6 173.7(5) . . . . ?
N1 C1 C2 C3 0.0(7) . . . . ?
C6 C1 C2 C3 177.8(5) . . . . ?
C4 C3 C2 C1 -1.4(7) . . . . ?
C7 C3 C2 C1 176.9(5) . . . . ?
